data_2216861
loop_
_publ_author_name
'Din\,cer, Muharrem'
'Koca, \.Irfan'
'Y\?ild\?ir\?im, \.Ismail'
'\"Ozdemir, Nam\?ik'

_publ_section_title 1-Methyl-5-(4-methylbenzoyl)-4-(4-methylphenyl)pyrimidine-2(1<i>H</i>)-thione
_journal_coeditor_code ZL2088
_journal_issue 12
_journal_name_full 'Acta Crystallographica Section E'
_journal_page_first o4789
_journal_page_last o4790
_journal_paper_doi 10.1107/S1600536807057923
_journal_volume 63
_journal_year 2007
_chemical_formula_iupac 'C20 H18 N2 O S'
_chemical_formula_moiety 'C20 H18 N2 O S'
_chemical_formula_sum 'C20 H18 N2 O S'
_chemical_formula_weight 334.42
_chemical_name_systematic
;
1-Methyl-5-(4-methylbenzoyl)-4-(4-methylphenyl)pyrimidine-2(1H)-thione
;
_space_group_IT_number 14
_symmetry_cell_setting monoclinic
_symmetry_space_group_name_Hall '-P 2ybc'
_symmetry_space_group_name_H-M 'P 1 21/c 1'
_atom_sites_solution_hydrogens geom
_atom_sites_solution_primary direct
_atom_sites_solution_secondary difmap
_audit_creation_method SHELXL-97
_cell_angle_alpha 90.00
_cell_angle_beta 104.466(6)
_cell_angle_gamma 90.00
_cell_formula_units_Z 4
_cell_length_a 5.8203(5)
_cell_length_b 15.6178(10)
_cell_length_c 19.4161(16)
_cell_measurement_reflns_used 20480
_cell_measurement_temperature 296
_cell_measurement_theta_max 27.93
_cell_measurement_theta_min 1.70
_cell_volume 1709.0(2)
_computing_cell_refinement 'X-AREA (Stoe & Cie, 2002)'
_computing_data_collection 'X-AREA (Stoe & Cie, 2002)'
_computing_data_reduction 'X-RED32 (Stoe & Cie, 2002)'
_computing_molecular_graphics 'Ortep-3 for Windows (Farrugia, 1997)'
_computing_publication_material 'WinGX (Farrugia, 1999) and PLATON (Spek, 2003)'
_computing_structure_refinement 'SHELXL97 (Sheldrick, 1997)'
_computing_structure_solution 'SHELXS97 (Sheldrick, 1997)'
_diffrn_ambient_temperature 296
_diffrn_detector_area_resol_mean 6.67
_diffrn_measured_fraction_theta_full 0.982
_diffrn_measured_fraction_theta_max 0.982
_diffrn_measurement_device_type 'Stoe IPDSII'
_diffrn_measurement_method 'w scans'
_diffrn_radiation_monochromator 'plane graphite'
_diffrn_radiation_source 'sealed X-ray tube, 12 x 0.4 mm long-fine focus'
_diffrn_radiation_type MoK\a
_diffrn_radiation_wavelength 0.71073
_diffrn_reflns_av_R_equivalents 0.0434
_diffrn_reflns_av_sigmaI/netI 0.0328
_diffrn_reflns_limit_h_max 6
_diffrn_reflns_limit_h_min -7
_diffrn_reflns_limit_k_max 19
_diffrn_reflns_limit_k_min -19
_diffrn_reflns_limit_l_max 23
_diffrn_reflns_limit_l_min -23
_diffrn_reflns_number 14819
_diffrn_reflns_theta_full 25.99
_diffrn_reflns_theta_max 25.99
_diffrn_reflns_theta_min 1.70
_diffrn_standards_decay_% 0
_diffrn_standards_interval_count 0
_diffrn_standards_number 0
_exptl_absorpt_coefficient_mu 0.198
_exptl_absorpt_correction_T_max 0.9776
_exptl_absorpt_correction_T_min 0.9233
_exptl_absorpt_correction_type integration
_exptl_absorpt_process_details '(X-RED32; Stoe & Cie, 2002)'
_exptl_crystal_colour colorless
_exptl_crystal_density_diffrn 1.300
_exptl_crystal_density_method 'not measured'
_exptl_crystal_description 'prismatic rod'
_exptl_crystal_F_000 704
_exptl_crystal_size_max 0.61
_exptl_crystal_size_mid 0.35
_exptl_crystal_size_min 0.20
_refine_diff_density_max 0.173
_refine_diff_density_min -0.267
_refine_ls_extinction_method none
_refine_ls_goodness_of_fit_ref 1.008
_refine_ls_hydrogen_treatment constr
_refine_ls_matrix_type full
_refine_ls_number_parameters 220
_refine_ls_number_reflns 3294
_refine_ls_number_restraints 0
_refine_ls_restrained_S_all 1.008
_refine_ls_R_factor_all 0.0631
_refine_ls_R_factor_gt 0.0386
_refine_ls_shift/su_max 0.001
_refine_ls_shift/su_mean 0.000
_refine_ls_structure_factor_coef Fsqd
_refine_ls_weighting_details 'calc w=1/[\s^2^(Fo^2^)+(0.0613P)^2^] where P=(Fo^2^+2Fc^2^)/3'
_refine_ls_weighting_scheme calc
_refine_ls_wR_factor_gt 0.0994
_refine_ls_wR_factor_ref 0.1074
_reflns_number_gt 2225
_reflns_number_total 3294
_reflns_threshold_expression I>2\s(I)
_cod_data_source_file zl2088.cif
_cod_data_source_block I
_cod_original_sg_symbol_H-M 'P 21/c'
_cod_database_code 2216861
_cod_database_fobs_code 2216861

loop_
_symmetry_equiv_pos_as_xyz
'x, y, z'
'-x, y+1/2, -z+1/2'
'-x, -y, -z'
'x, -y-1/2, z-1/2'

loop_
_atom_site_type_symbol
_atom_site_label
_atom_site_fract_x
_atom_site_fract_y
_atom_site_fract_z
_atom_site_U_iso_or_equiv
_atom_site_adp_type
_atom_site_calc_flag
_atom_site_refinement_flags
_atom_site_occupancy
S S2 0.46693(13) 0.34236(4) 0.50064(3) 0.0795(2) Uani d . 1
O O5 0.6981(3) 0.54459(8) 0.24409(7) 0.0582(3) Uani d . 1
N N1 0.2814(3) 0.44445(10) 0.39131(7) 0.0513(4) Uani d . 1
N N3 0.5736(3) 0.34751(9) 0.37627(8) 0.0522(4) Uani d . 1
C C1 0.1086(4) 0.47291(14) 0.43011(11) 0.0665(6) Uani d . 1
H H1A 0.1881 0.5061 0.4707 0.100 Uiso calc R 1
H H1B 0.0355 0.4239 0.4456 0.100 Uiso calc R 1
H H1C -0.0108 0.5074 0.3994 0.100 Uiso calc R 1
C C2 0.4422(3) 0.37950(12) 0.41885(9) 0.0518(4) Uani d . 1
C C4 0.5771(3) 0.38456(11) 0.31569(9) 0.0450(4) Uani d . 1
C C5 0.4461(3) 0.46083(11) 0.29287(8) 0.0447(4) Uani d . 1
C C6 0.2926(3) 0.48546(12) 0.33108(9) 0.0502(4) Uani d . 1
H H6 0.1924 0.5317 0.3155 0.060 Uiso calc R 1
C C41 0.7127(3) 0.34048(10) 0.27081(9) 0.0464(4) Uani d . 1
C C42 0.6388(4) 0.34305(11) 0.19719(9) 0.0525(5) Uani d . 1
H H42 0.5051 0.3747 0.1754 0.063 Uiso calc R 1
C C43 0.7608(4) 0.29933(12) 0.15594(10) 0.0555(5) Uani d . 1
H H43 0.7066 0.3014 0.1067 0.067 Uiso calc R 1
C C44 0.9619(4) 0.25246(11) 0.18617(10) 0.0531(4) Uani d . 1
C C45 1.0344(4) 0.24938(12) 0.25993(10) 0.0598(5) Uani d . 1
H H45 1.1682 0.2176 0.2815 0.072 Uiso calc R 1
C C46 0.9127(3) 0.29225(12) 0.30189(10) 0.0539(5) Uani d . 1
H H46 0.9646 0.2889 0.3512 0.065 Uiso calc R 1
C C47 1.0966(4) 0.20643(14) 0.14034(12) 0.0702(6) Uani d . 1
H H47A 0.9894 0.1908 0.0960 0.105 Uiso calc R 1
H H47B 1.1683 0.1558 0.1644 0.105 Uiso calc R 1
H H47C 1.2177 0.2434 0.1314 0.105 Uiso calc R 1
C C51 0.4959(3) 0.51927(10) 0.23664(9) 0.0450(4) Uani d . 1
C C52 0.2996(3) 0.54438(10) 0.17599(8) 0.0447(4) Uani d . 1
C C53 0.0838(4) 0.50202(11) 0.16035(9) 0.0514(4) Uani d . 1
H H53 0.0575 0.4584 0.1901 0.062 Uiso calc R 1
C C54 -0.0921(4) 0.52392(13) 0.10124(10) 0.0581(5) Uani d . 1
H H54 -0.2355 0.4945 0.0914 0.070 Uiso calc R 1
C C55 -0.0594(4) 0.58882(13) 0.05625(9) 0.0566(5) Uani d . 1
C C56 0.1566(4) 0.63170(13) 0.07211(10) 0.0624(5) Uani d . 1
H H56 0.1813 0.6759 0.0427 0.075 Uiso calc R 1
C C57 0.3338(4) 0.60988(12) 0.13040(10) 0.0559(5) Uani d . 1
H H57 0.4780 0.6388 0.1397 0.067 Uiso calc R 1
C C58 -0.2554(5) 0.61164(16) -0.00808(11) 0.0796(7) Uani d . 1
H H58A -0.3507 0.6566 0.0041 0.119 Uiso calc R 1
H H58B -0.3525 0.5622 -0.0235 0.119 Uiso calc R 1
H H58C -0.1875 0.6307 -0.0457 0.119 Uiso calc R 1

loop_
_atom_site_aniso_label
_atom_site_aniso_U_11
_atom_site_aniso_U_22
_atom_site_aniso_U_33
_atom_site_aniso_U_12
_atom_site_aniso_U_13
_atom_site_aniso_U_23
S2 0.0944(5) 0.0918(4) 0.0535(3) -0.0007(3) 0.0208(3) 0.0217(3)
O5 0.0490(9) 0.0646(8) 0.0613(8) -0.0083(7) 0.0141(6) 0.0010(6)
N1 0.0519(10) 0.0569(9) 0.0478(8) -0.0017(7) 0.0174(7) -0.0001(6)
N3 0.0521(10) 0.0539(9) 0.0485(8) 0.0008(7) 0.0087(7) 0.0058(6)
C1 0.0691(16) 0.0777(14) 0.0615(11) 0.0007(11) 0.0330(10) -0.0042(10)
C2 0.0502(12) 0.0544(10) 0.0494(9) -0.0073(9) 0.0100(8) 0.0030(8)
C4 0.0392(11) 0.0486(9) 0.0444(8) -0.0035(7) 0.0048(7) 0.0002(7)
C5 0.0430(11) 0.0472(9) 0.0428(8) 0.0001(8) 0.0088(7) 0.0012(7)
C6 0.0512(12) 0.0528(10) 0.0468(9) 0.0026(8) 0.0124(8) 0.0034(7)
C41 0.0449(11) 0.0437(9) 0.0494(9) -0.0019(8) 0.0095(7) 0.0007(7)
C42 0.0497(12) 0.0505(10) 0.0518(9) 0.0060(8) 0.0020(8) -0.0040(8)
C43 0.0617(14) 0.0518(10) 0.0500(9) 0.0036(9) 0.0084(9) -0.0049(8)
C44 0.0531(12) 0.0418(9) 0.0668(11) -0.0025(8) 0.0193(9) -0.0019(8)
C45 0.0528(13) 0.0585(11) 0.0672(12) 0.0133(9) 0.0135(9) 0.0079(9)
C46 0.0517(12) 0.0552(11) 0.0521(10) 0.0057(9) 0.0078(8) 0.0062(8)
C47 0.0744(17) 0.0586(13) 0.0851(14) 0.0067(11) 0.0342(12) -0.0048(10)
C51 0.0461(12) 0.0441(9) 0.0466(9) -0.0016(8) 0.0151(7) -0.0043(7)
C52 0.0495(12) 0.0422(9) 0.0442(9) 0.0031(8) 0.0151(7) 0.0009(7)
C53 0.0505(13) 0.0534(10) 0.0508(9) -0.0005(8) 0.0138(8) 0.0097(8)
C54 0.0477(13) 0.0680(12) 0.0568(10) 0.0016(9) 0.0094(8) 0.0054(9)
C55 0.0635(14) 0.0570(11) 0.0481(9) 0.0169(10) 0.0118(9) 0.0028(8)
C56 0.0816(17) 0.0527(11) 0.0536(11) 0.0070(11) 0.0181(10) 0.0144(8)
C57 0.0636(14) 0.0494(10) 0.0560(10) -0.0073(9) 0.0174(9) 0.0033(8)
C58 0.0835(18) 0.0877(16) 0.0610(12) 0.0265(13) 0.0054(11) 0.0140(11)

loop_
_atom_type_symbol
_atom_type_description
_atom_type_scat_dispersion_real
_atom_type_scat_dispersion_imag
_atom_type_scat_source
C C 0.0033 0.0016 'International Tables Vol C Tables 4.2.6.8 and 6.1.1.4'
H H 0.0000 0.0000 'International Tables Vol C Tables 4.2.6.8 and 6.1.1.4'
N N 0.0061 0.0033 'International Tables Vol C Tables 4.2.6.8 and 6.1.1.4'
O O 0.0106 0.0060 'International Tables Vol C Tables 4.2.6.8 and 6.1.1.4'
S S 0.1246 0.1234 'International Tables Vol C Tables 4.2.6.8 and 6.1.1.4'

loop_
_geom_angle_atom_site_label_1
_geom_angle_atom_site_label_2
_geom_angle_atom_site_label_3
_geom_angle
C6 N1 C2 120.33(16)
C6 N1 C1 119.26(16)
C2 N1 C1 120.28(15)
C4 N3 C2 121.39(16)
N1 C1 H1A 109.5
N1 C1 H1B 109.5
H1A C1 H1B 109.5
N1 C1 H1C 109.5
H1A C1 H1C 109.5
H1B C1 H1C 109.5
N3 C2 N1 117.52(15)
N3 C2 S2 121.80(15)
N1 C2 S2 120.67(14)
N3 C4 C5 121.29(16)
N3 C4 C41 116.78(15)
C5 C4 C41 121.84(15)
C6 C5 C4 116.30(15)
C6 C5 C51 119.91(15)
C4 C5 C51 123.21(16)
N1 C6 C5 121.48(17)
N1 C6 H6 119.3
C5 C6 H6 119.3
C42 C41 C46 118.24(17)
C42 C41 C4 121.24(16)
C46 C41 C4 120.46(16)
C43 C42 C41 120.87(18)
C43 C42 H42 119.6
C41 C42 H42 119.6
C42 C43 C44 121.41(17)
C42 C43 H43 119.3
C44 C43 H43 119.3
C43 C44 C45 117.60(18)
C43 C44 C47 120.84(18)
C45 C44 C47 121.56(19)
C46 C45 C44 121.58(18)
C46 C45 H45 119.2
C44 C45 H45 119.2
C45 C46 C41 120.27(17)
C45 C46 H46 119.9
C41 C46 H46 119.9
C44 C47 H47A 109.5
C44 C47 H47B 109.5
H47A C47 H47B 109.5
C44 C47 H47C 109.5
H47A C47 H47C 109.5
H47B C47 H47C 109.5
O5 C51 C52 122.87(16)
O5 C51 C5 117.83(16)
C52 C51 C5 119.29(16)
C53 C52 C57 118.39(16)
C53 C52 C51 121.85(15)
C57 C52 C51 119.68(17)
C54 C53 C52 120.61(17)
C54 C53 H53 119.7
C52 C53 H53 119.7
C53 C54 C55 121.2(2)
C53 C54 H54 119.4
C55 C54 H54 119.4
C54 C55 C56 118.24(17)
C54 C55 C58 120.1(2)
C56 C55 C58 121.65(19)
C57 C56 C55 121.07(18)
C57 C56 H56 119.5
C55 C56 H56 119.5
C56 C57 C52 120.49(19)
C56 C57 H57 119.8
C52 C57 H57 119.8
C55 C58 H58A 109.5
C55 C58 H58B 109.5
H58A C58 H58B 109.5
C55 C58 H58C 109.5
H58A C58 H58C 109.5
H58B C58 H58C 109.5

loop_
_geom_bond_atom_site_label_1
_geom_bond_atom_site_label_2
_geom_bond_distance
S2 C2 1.6628(18)
O5 C51 1.215(2)
N1 C6 1.349(2)
N1 C2 1.393(2)
N1 C1 1.468(2)
N3 C4 1.316(2)
N3 C2 1.354(2)
C1 H1A 0.9600
C1 H1B 0.9600
C1 H1C 0.9600
C4 C5 1.424(2)
C4 C41 1.483(2)
C5 C6 1.352(2)
C5 C51 1.506(2)
C6 H6 0.9300
C41 C42 1.387(2)
C41 C46 1.391(3)
C42 C43 1.377(3)
C42 H42 0.9300
C43 C44 1.381(3)
C43 H43 0.9300
C44 C45 1.389(3)
C44 C47 1.507(3)
C45 C46 1.379(3)
C45 H45 0.9300
C46 H46 0.9300
C47 H47A 0.9600
C47 H47B 0.9600
C47 H47C 0.9600
C51 C52 1.474(2)
C52 C53 1.384(3)
C52 C57 1.399(2)
C53 C54 1.377(3)
C53 H53 0.9300
C54 C55 1.382(3)
C54 H54 0.9300
C55 C56 1.390(3)
C55 C58 1.509(3)
C56 C57 1.370(3)
C56 H56 0.9300
C57 H57 0.9300
C58 H58A 0.9600
C58 H58B 0.9600
C58 H58C 0.9600

loop_
_geom_hbond_atom_site_label_D
_geom_hbond_atom_site_label_H
_geom_hbond_atom_site_label_A
_geom_hbond_site_symmetry_A
_geom_hbond_distance_DH
_geom_hbond_distance_HA
_geom_hbond_distance_DA
_geom_hbond_angle_DHA
C47 H47B O5 2_745 0.96 2.47 3.393(3) 162.0

loop_
_geom_torsion_atom_site_label_1
_geom_torsion_atom_site_label_2
_geom_torsion_atom_site_label_3
_geom_torsion_atom_site_label_4
_geom_torsion
C4 N3 C2 N1 10.2(3)
C4 N3 C2 S2 -170.65(14)
C6 N1 C2 N3 -13.5(3)
C1 N1 C2 N3 170.69(17)
C6 N1 C2 S2 167.39(14)
C1 N1 C2 S2 -8.4(2)
C2 N3 C4 C5 1.1(3)
C2 N3 C4 C41 -175.58(16)
N3 C4 C5 C6 -9.4(3)
C41 C4 C5 C6 167.09(16)
N3 C4 C5 C51 161.81(16)
C41 C4 C5 C51 -21.7(3)
C2 N1 C6 C5 5.2(3)
C1 N1 C6 C5 -178.97(18)
C4 C5 C6 N1 6.1(3)
C51 C5 C6 N1 -165.48(16)
N3 C4 C41 C42 145.70(18)
C5 C4 C41 C42 -31.0(3)
N3 C4 C41 C46 -31.5(2)
C5 C4 C41 C46 151.79(18)
C46 C41 C42 C43 -0.3(3)
C4 C41 C42 C43 -177.57(17)
C41 C42 C43 C44 -0.8(3)
C42 C43 C44 C45 1.4(3)
C42 C43 C44 C47 -178.71(19)
C43 C44 C45 C46 -0.8(3)
C47 C44 C45 C46 179.28(19)
C44 C45 C46 C41 -0.3(3)
C42 C41 C46 C45 0.8(3)
C4 C41 C46 C45 178.15(17)
C6 C5 C51 O5 118.22(19)
C4 C5 C51 O5 -52.7(2)
C6 C5 C51 C52 -60.9(2)
C4 C5 C51 C52 128.16(18)
O5 C51 C52 C53 166.43(17)
C5 C51 C52 C53 -14.5(2)
O5 C51 C52 C57 -10.3(2)
C5 C51 C52 C57 168.79(15)
C57 C52 C53 C54 0.1(3)
C51 C52 C53 C54 -176.60(17)
C52 C53 C54 C55 -0.4(3)
C53 C54 C55 C56 0.1(3)
C53 C54 C55 C58 -179.87(19)
C54 C55 C56 C57 0.6(3)
C58 C55 C56 C57 -179.47(19)
C55 C56 C57 C52 -0.9(3)
C53 C52 C57 C56 0.5(3)
C51 C52 C57 C56 177.33(17)

loop_
_cod_related_entry_id
_cod_related_entry_database
_cod_related_entry_code
1 ChemSpider 21120161
